data_7018194
loop_
_publ_author_name
'Babashkina, Maria G.'
'Safin, Damir A.'
'Bolte, Michael'
'Garcia, Yann'

_publ_section_title
;
 N-(Diisopropylthiophosphoryl)-N'-(R)-thioureas: synthesis,
 characterization, crystal structures and competitive bulk liquid membrane
 transport of some metal ions.
;
_journal_issue 11
_journal_name_full 'Dalton transactions (Cambridge, England : 2003)'
_journal_page_first 3223
_journal_page_last 3232
_journal_paper_doi 10.1039/c2dt11862a
_journal_volume 41
_journal_year 2012
_chemical_formula_moiety 'C13 H22 N3 O2 P S2'
_chemical_formula_sum 'C13 H22 N3 O2 P S2'
_chemical_formula_weight 347.43
_chemical_name_systematic ?
_space_group_IT_number 14
_symmetry_cell_setting monoclinic
_symmetry_space_group_name_Hall '-P 2yn'
_symmetry_space_group_name_H-M 'P 1 21/n 1'
_atom_sites_solution_hydrogens geom
_atom_sites_solution_primary direct
_atom_sites_solution_secondary difmap
_audit_creation_method SHELXL-97
_cell_angle_alpha 90.00
_cell_angle_beta 90.175(10)
_cell_angle_gamma 90.00
_cell_formula_units_Z 4
_cell_length_a 7.6949(8)
_cell_length_b 17.153(2)
_cell_length_c 13.2985(13)
_cell_measurement_reflns_used 5039
_cell_measurement_temperature 140(2)
_cell_measurement_theta_max 25.4219
_cell_measurement_theta_min 2.6417
_cell_volume 1755.3(3)
_computing_cell_refinement
;
CrysAlisPro, Oxford Diffraction Ltd.,
Version 1.171.34.40 (release 27-08-2010 CrysAlis171 .NET)
(compiled Aug 27 2010,11:50:40)
;
_computing_data_collection
;
CrysAlisPro, Oxford Diffraction Ltd.,
Version 1.171.34.40 (release 27-08-2010 CrysAlis171 .NET)
(compiled Aug 27 2010,11:50:40)
;
_computing_data_reduction
;
CrysAlisPro, Oxford Diffraction Ltd.,
Version 1.171.34.40 (release 27-08-2010 CrysAlis171 .NET)
(compiled Aug 27 2010,11:50:40)
;
_computing_molecular_graphics PLATON
_computing_structure_refinement 'SHELXL-97 (Sheldrick, 1997)'
_computing_structure_solution 'SHELXS-97 (Sheldrick, 1990)'
_diffrn_ambient_temperature 140(2)
_diffrn_detector_area_resol_mean 6.66
_diffrn_measured_fraction_theta_full 0.980
_diffrn_measured_fraction_theta_max 0.980
_diffrn_measurement_device_type 'MAR345 image plate'
_diffrn_measurement_method '46 images, \D\F 3.0\%'
_diffrn_radiation_monochromator 'Zr filter'
_diffrn_radiation_source 'RU200 rotating anode'
_diffrn_radiation_type MoK\a
_diffrn_radiation_wavelength 0.71073
_diffrn_reflns_av_R_equivalents 0.0283
_diffrn_reflns_av_sigmaI/netI 0.0265
_diffrn_reflns_limit_h_max 9
_diffrn_reflns_limit_h_min -9
_diffrn_reflns_limit_k_max 17
_diffrn_reflns_limit_k_min -20
_diffrn_reflns_limit_l_max 15
_diffrn_reflns_limit_l_min -16
_diffrn_reflns_number 8683
_diffrn_reflns_theta_full 25.00
_diffrn_reflns_theta_max 25.48
_diffrn_reflns_theta_min 2.83
_exptl_absorpt_coefficient_mu 0.401
_exptl_absorpt_correction_T_max 1.00000
_exptl_absorpt_correction_T_min 0.82866
_exptl_absorpt_correction_type multi-scan
_exptl_absorpt_process_details
;
CrysAlisPro, Oxford Diffraction Ltd.,
Version 1.171.34.40 (release 27-08-2010 CrysAlis171 .NET)
(compiled Aug 27 2010,11:50:40)
Empirical absorption correction using spherical harmonics,
implemented in SCALE3 ABSPACK scaling algorithm.
;
_exptl_crystal_colour colourless
_exptl_crystal_density_diffrn 1.315
_exptl_crystal_density_method 'not measured'
_exptl_crystal_description block
_exptl_crystal_F_000 736
_exptl_crystal_size_max 0.55
_exptl_crystal_size_mid 0.50
_exptl_crystal_size_min 0.22
_refine_diff_density_max 0.523
_refine_diff_density_min -0.527
_refine_diff_density_rms 0.170
_refine_ls_extinction_coef 0.028(2)
_refine_ls_extinction_expression Fc^*^=kFc[1+0.001xFc^2^\l^3^/sin(2\q)]^-1/4^
_refine_ls_extinction_method SHELXL
_refine_ls_goodness_of_fit_ref 1.159
_refine_ls_hydrogen_treatment constr
_refine_ls_matrix_type full
_refine_ls_number_parameters 195
_refine_ls_number_reflns 3210
_refine_ls_number_restraints 0
_refine_ls_restrained_S_all 1.159
_refine_ls_R_factor_all 0.0424
_refine_ls_R_factor_gt 0.0394
_refine_ls_shift/su_max 0.000
_refine_ls_shift/su_mean 0.000
_refine_ls_structure_factor_coef Fsqd
_refine_ls_weighting_details 'calc w=1/[\s^2^(Fo^2^)+(0.0587P)^2^+0.9229P] where P=(Fo^2^+2Fc^2^)/3'
_refine_ls_weighting_scheme calc
_refine_ls_wR_factor_gt 0.1050
_refine_ls_wR_factor_ref 0.1073
_reflns_number_gt 2964
_reflns_number_total 3210
_reflns_threshold_expression >2sigma(I)
_cod_data_source_file c2dt11862a.txt
_cod_data_source_block 6
_cod_original_sg_symbol_H-M 'P 21/n'
_cod_database_code 7018194

loop_
_symmetry_equiv_pos_as_xyz
'x, y, z'
'-x+1/2, y+1/2, -z+1/2'
'-x, -y, -z'
'x-1/2, -y-1/2, z-1/2'

loop_
_atom_site_label
_atom_site_type_symbol
_atom_site_fract_x
_atom_site_fract_y
_atom_site_fract_z
_atom_site_U_iso_or_equiv
_atom_site_adp_type
_atom_site_occupancy
_atom_site_symmetry_multiplicity
_atom_site_calc_flag
_atom_site_refinement_flags
P1 P 0.16920(6) 0.16559(3) 0.35237(3) 0.01570(16) Uani 1 1 d .
S1 S 0.13324(6) 0.23601(3) 0.46253(4) 0.02219(17) Uani 1 1 d .
O1 O 0.36178(16) 0.15526(8) 0.31444(10) 0.0200(3) Uani 1 1 d .
C2 C 0.5139(3) 0.15640(14) 0.38104(16) 0.0293(5) Uani 1 1 d .
H2A H 0.4801 0.1779 0.4481 0.035 Uiso 1 1 calc R
C3 C 0.6434(3) 0.21004(16) 0.3321(2) 0.0411(6) Uani 1 1 d .
H3A H 0.6723 0.1902 0.2651 0.062 Uiso 1 1 calc R
H3B H 0.7491 0.2125 0.3733 0.062 Uiso 1 1 calc R
H3C H 0.5932 0.2623 0.3261 0.062 Uiso 1 1 calc R
C4 C 0.5775(4) 0.07403(18) 0.3935(2) 0.0515(7) Uani 1 1 d .
H4A H 0.4857 0.0423 0.4239 0.077 Uiso 1 1 calc R
H4B H 0.6803 0.0736 0.4372 0.077 Uiso 1 1 calc R
H4C H 0.6078 0.0525 0.3276 0.077 Uiso 1 1 calc R
O2 O 0.07622(17) 0.18498(7) 0.24938(10) 0.0185(3) Uani 1 1 d .
C5 C 0.1298(3) 0.25804(11) 0.19724(14) 0.0202(4) Uani 1 1 d .
H5 H 0.2193 0.2853 0.2390 0.024 Uiso 1 1 calc R
C6 C -0.0288(3) 0.30919(13) 0.18847(17) 0.0304(5) Uani 1 1 d .
H6A H -0.1182 0.2822 0.1490 0.046 Uiso 1 1 calc R
H6B H 0.0025 0.3581 0.1549 0.046 Uiso 1 1 calc R
H6C H -0.0738 0.3205 0.2558 0.046 Uiso 1 1 calc R
C7 C 0.2091(3) 0.23536(12) 0.09824(15) 0.0264(5) Uani 1 1 d .
H7A H 0.3069 0.1999 0.1101 0.040 Uiso 1 1 calc R
H7B H 0.2507 0.2822 0.0636 0.040 Uiso 1 1 calc R
H7C H 0.1215 0.2092 0.0565 0.040 Uiso 1 1 calc R
N1 N 0.0943(2) 0.07641(9) 0.37854(12) 0.0187(3) Uani 1 1 d .
H1 H 0.0378 0.0723 0.4357 0.022 Uiso 1 1 calc R
C1 C 0.1079(2) 0.00759(11) 0.32359(14) 0.0188(4) Uani 1 1 d .
S2 S 0.03421(7) -0.07615(3) 0.37380(4) 0.02646(17) Uani 1 1 d .
N2 N 0.1784(2) 0.01221(9) 0.23292(12) 0.0225(4) Uani 1 1 d .
H2 H 0.2160 0.0579 0.2123 0.027 Uiso 1 1 calc R
C8 C 0.1971(3) -0.05431(11) 0.16542(15) 0.0248(4) Uani 1 1 d .
H8A H 0.0917 -0.0873 0.1688 0.030 Uiso 1 1 calc R
H8B H 0.2979 -0.0863 0.1866 0.030 Uiso 1 1 calc R
C9 C 0.2233(2) -0.02618(11) 0.05887(15) 0.0200(4) Uani 1 1 d .
N3 N 0.2915(2) 0.04496(10) 0.04753(13) 0.0242(4) Uani 1 1 d .
C13 C 0.3159(3) 0.07027(12) -0.04683(16) 0.0280(5) Uani 1 1 d .
H13 H 0.3645 0.1207 -0.0561 0.034 Uiso 1 1 calc R
C12 C 0.2742(3) 0.02700(13) -0.13149(16) 0.0302(5) Uani 1 1 d .
H12 H 0.2928 0.0474 -0.1970 0.036 Uiso 1 1 calc R
C11 C 0.2048(3) -0.04654(12) -0.11829(16) 0.0278(5) Uani 1 1 d .
H11 H 0.1751 -0.0779 -0.1747 0.033 Uiso 1 1 calc R
C10 C 0.1794(3) -0.07382(11) -0.02175(16) 0.0227(4) Uani 1 1 d .
H10 H 0.1326 -0.1243 -0.0107 0.027 Uiso 1 1 calc R

loop_
_atom_site_aniso_label
_atom_site_aniso_U_11
_atom_site_aniso_U_22
_atom_site_aniso_U_33
_atom_site_aniso_U_23
_atom_site_aniso_U_13
_atom_site_aniso_U_12
P1 0.0157(3) 0.0173(3) 0.0141(3) -0.00044(17) 0.00064(18) -0.00180(16)
S1 0.0239(3) 0.0234(3) 0.0194(3) -0.00584(18) 0.00285(19) -0.00076(18)
O1 0.0168(6) 0.0271(7) 0.0160(7) -0.0020(5) 0.0012(5) -0.0018(5)
C2 0.0161(9) 0.0514(14) 0.0205(10) -0.0049(9) -0.0019(8) 0.0016(9)
C3 0.0233(11) 0.0535(15) 0.0464(15) -0.0111(12) 0.0045(10) -0.0103(10)
C4 0.0396(14) 0.0636(19) 0.0513(17) 0.0232(14) -0.0023(12) 0.0128(12)
O2 0.0213(7) 0.0162(6) 0.0180(7) 0.0019(5) -0.0023(5) -0.0045(5)
C5 0.0268(10) 0.0149(9) 0.0188(9) 0.0016(7) -0.0015(8) -0.0052(7)
C6 0.0363(12) 0.0248(11) 0.0300(11) 0.0053(9) 0.0010(9) 0.0056(9)
C7 0.0353(11) 0.0220(10) 0.0221(10) 0.0010(8) 0.0047(9) -0.0049(8)
N1 0.0235(8) 0.0182(8) 0.0146(8) 0.0012(6) 0.0043(6) -0.0017(6)
C1 0.0203(9) 0.0185(9) 0.0177(9) 0.0029(7) -0.0012(7) 0.0011(7)
S2 0.0415(3) 0.0173(3) 0.0206(3) 0.00382(18) 0.0064(2) -0.0031(2)
N2 0.0331(9) 0.0148(8) 0.0196(9) 0.0004(6) 0.0045(7) -0.0023(6)
C8 0.0383(11) 0.0169(9) 0.0191(10) -0.0007(8) 0.0040(8) 0.0019(8)
C9 0.0202(9) 0.0175(9) 0.0224(10) -0.0003(7) 0.0027(7) 0.0035(7)
N3 0.0326(9) 0.0209(8) 0.0192(9) -0.0005(7) 0.0033(7) -0.0020(7)
C13 0.0400(12) 0.0196(10) 0.0243(11) -0.0002(8) 0.0081(9) -0.0034(8)
C12 0.0407(12) 0.0320(11) 0.0180(10) 0.0007(8) 0.0066(9) 0.0028(9)
C11 0.0322(11) 0.0283(11) 0.0229(10) -0.0077(8) -0.0015(8) 0.0024(9)
C10 0.0238(10) 0.0179(9) 0.0266(11) -0.0025(8) 0.0006(8) 0.0014(7)

loop_
_atom_type_symbol
_atom_type_description
_atom_type_scat_dispersion_real
_atom_type_scat_dispersion_imag
_atom_type_scat_source
C C 0.0033 0.0016 'International Tables Vol C Tables 4.2.6.8 and 6.1.1.4'
H H 0.0000 0.0000 'International Tables Vol C Tables 4.2.6.8 and 6.1.1.4'
N N 0.0061 0.0033 'International Tables Vol C Tables 4.2.6.8 and 6.1.1.4'
O O 0.0106 0.0060 'International Tables Vol C Tables 4.2.6.8 and 6.1.1.4'
P P 0.1023 0.0942 'International Tables Vol C Tables 4.2.6.8 and 6.1.1.4'
S S 0.1246 0.1234 'International Tables Vol C Tables 4.2.6.8 and 6.1.1.4'

loop_
_geom_angle_atom_site_label_1
_geom_angle_atom_site_label_2
_geom_angle_atom_site_label_3
_geom_angle
O1 P1 O2 99.79(7)
O1 P1 N1 106.77(8)
O2 P1 N1 102.58(7)
O1 P1 S1 116.92(6)
O2 P1 S1 117.62(6)
N1 P1 S1 111.49(6)
C2 O1 P1 123.70(12)
O1 C2 C4 108.23(19)
O1 C2 C3 105.99(18)
C4 C2 C3 114.0(2)
O1 C2 H2A 109.5
C4 C2 H2A 109.5
C3 C2 H2A 109.5
C2 C3 H3A 109.5
C2 C3 H3B 109.5
H3A C3 H3B 109.5
C2 C3 H3C 109.5
H3A C3 H3C 109.5
H3B C3 H3C 109.5
C2 C4 H4A 109.5
C2 C4 H4B 109.5
H4A C4 H4B 109.5
C2 C4 H4C 109.5
H4A C4 H4C 109.5
H4B C4 H4C 109.5
C5 O2 P1 117.09(11)
O2 C5 C7 107.65(15)
O2 C5 C6 107.49(16)
C7 C5 C6 114.43(17)
O2 C5 H5 109.1
C7 C5 H5 109.1
C6 C5 H5 109.1
C5 C6 H6A 109.5
C5 C6 H6B 109.5
H6A C6 H6B 109.5
C5 C6 H6C 109.5
H6A C6 H6C 109.5
H6B C6 H6C 109.5
C5 C7 H7A 109.5
C5 C7 H7B 109.5
H7A C7 H7B 109.5
C5 C7 H7C 109.5
H7A C7 H7C 109.5
H7B C7 H7C 109.5
C1 N1 P1 129.81(14)
C1 N1 H1 115.1
P1 N1 H1 115.1
N2 C1 N1 117.26(16)
N2 C1 S2 123.43(15)
N1 C1 S2 119.31(15)
C1 N2 C8 123.65(17)
C1 N2 H2 118.2
C8 N2 H2 118.2
N2 C8 C9 109.93(16)
N2 C8 H8A 109.7
C9 C8 H8A 109.7
N2 C8 H8B 109.7
C9 C8 H8B 109.7
H8A C8 H8B 108.2
N3 C9 C10 123.00(18)
N3 C9 C8 116.80(17)
C10 C9 C8 120.20(18)
C9 N3 C13 117.18(17)
N3 C13 C12 123.65(19)
N3 C13 H13 118.2
C12 C13 H13 118.2
C11 C12 C13 118.3(2)
C11 C12 H12 120.8
C13 C12 H12 120.8
C10 C11 C12 118.91(19)
C10 C11 H11 120.5
C12 C11 H11 120.5
C11 C10 C9 118.91(19)
C11 C10 H10 120.5
C9 C10 H10 120.5

loop_
_geom_bond_atom_site_label_1
_geom_bond_atom_site_label_2
_geom_bond_distance
P1 O1 1.5768(14)
P1 O2 1.5786(13)
P1 N1 1.6716(16)
P1 S1 1.9194(7)
O1 C2 1.466(2)
C2 C4 1.504(4)
C2 C3 1.506(3)
C2 H2A 1.0000
C3 H3A 0.9800
C3 H3B 0.9800
C3 H3C 0.9800
C4 H4A 0.9800
C4 H4B 0.9800
C4 H4C 0.9800
O2 C5 1.491(2)
C5 C7 1.504(3)
C5 C6 1.507(3)
C5 H5 1.0000
C6 H6A 0.9800
C6 H6B 0.9800
C6 H6C 0.9800
C7 H7A 0.9800
C7 H7B 0.9800
C7 H7C 0.9800
N1 C1 1.392(3)
N1 H1 0.8800
C1 N2 1.326(3)
C1 S2 1.6830(19)
N2 C8 1.459(2)
N2 H2 0.8800
C8 C9 1.511(3)
C8 H8A 0.9900
C8 H8B 0.9900
C9 N3 1.337(3)
C9 C10 1.389(3)
N3 C13 1.341(3)
C13 C12 1.385(3)
C13 H13 0.9500
C12 C11 1.381(3)
C12 H12 0.9500
C11 C10 1.381(3)
C11 H11 0.9500
C10 H10 0.9500

loop_
_geom_torsion_atom_site_label_1
_geom_torsion_atom_site_label_2
_geom_torsion_atom_site_label_3
_geom_torsion_atom_site_label_4
_geom_torsion
O2 P1 O1 C2 163.47(15)
N1 P1 O1 C2 -90.10(16)
S1 P1 O1 C2 35.51(17)
P1 O1 C2 C4 104.82(19)
P1 O1 C2 C3 -132.53(16)
O1 P1 O2 C5 -63.38(14)
N1 P1 O2 C5 -173.16(13)
S1 P1 O2 C5 64.12(13)
P1 O2 C5 C7 116.82(15)
P1 O2 C5 C6 -119.46(15)
O1 P1 N1 C1 -45.03(18)
O2 P1 N1 C1 59.40(18)
S1 P1 N1 C1 -173.85(15)
P1 N1 C1 N2 -5.8(3)
P1 N1 C1 S2 174.62(10)
N1 C1 N2 C8 -178.27(17)
S2 C1 N2 C8 1.3(3)
C1 N2 C8 C9 160.81(18)
N2 C8 C9 N3 25.3(2)
N2 C8 C9 C10 -155.47(18)
C10 C9 N3 C13 0.6(3)
C8 C9 N3 C13 179.74(18)
C9 N3 C13 C12 0.1(3)
N3 C13 C12 C11 -0.5(3)
C13 C12 C11 C10 0.2(3)
C12 C11 C10 C9 0.4(3)
N3 C9 C10 C11 -0.8(3)
C8 C9 C10 C11 179.99(18)
